data_7243258
loop_
_publ_author_name
'Yamaguchi, Ryota'
'Tanaka, Rika'
'Maetani, Mayu'
'Tabe, Hiroyasu'
'Yamada, Yusuke'

_publ_section_title
;
 Efficient capturing of hydrogen peroxide in dilute aqueous solution by
 co-crystallization with amino acids
;
_journal_issue 32
_journal_name_full CrystEngComm
_journal_page_first 5456
_journal_page_last 5462
_journal_paper_doi 10.1039/D1CE00688F
_journal_volume 23
_journal_year 2021
_chemical_formula_moiety 'C9 H11 N O2, 0.9675(H2 O2), 0.0325(H2 O)'
_chemical_formula_sum 'C9 H13 N O3.9675'
_chemical_formula_weight 198.69
_chemical_name_systematic DL-Phe.H2O2
_space_group_crystal_system orthorhombic
_space_group_IT_number 29
_space_group_name_Hall 'P 2c -2ac'
_space_group_name_H-M_alt 'P c a 21'
_audit_block_doi 10.5517/ccdc.csd.cc27y8m3
_audit_creation_date 2021-4-12
_audit_creation_method SHELXL-2018/3
_audit_update_record
;
2021-05-14 deposited with the CCDC.	2021-07-21 downloaded from the CCDC.
;
_cell_angle_alpha 90
_cell_angle_beta 90
_cell_angle_gamma 90
_cell_formula_units_Z 8
_cell_length_a 11.6333(3)
_cell_length_b 5.98690(10)
_cell_length_c 28.5029(10)
_cell_measurement_reflns_used 12708
_cell_measurement_temperature 200(2)
_cell_measurement_theta_max 27.5680
_cell_measurement_theta_min 2.8500
_cell_volume 1985.15(9)
_computing_cell_refinement 'CrysAlisPro 1.171.39.46 (Rigaku OD, 2018)'
_computing_data_collection 'CrysAlisPro 1.171.39.46 (Rigaku OD, 2018)'
_computing_data_reduction 'CrysAlisPro 1.171.39.46 (Rigaku OD, 2018)'
_computing_molecular_graphics 'Ortep for Windows (Farrugia, 2012)'
_computing_publication_material 'WinGX publication routines (Farrugia, 2012)'
_computing_structure_refinement 'SHELXL-2018/3 (Sheldrick, 2018)'
_computing_structure_solution SIR97
_diffrn_ambient_temperature 200(2)
_diffrn_detector_area_resol_mean 7.32
_diffrn_measured_fraction_theta_full 0.999
_diffrn_measured_fraction_theta_max 0.999
_diffrn_measurement_details
;
scan:
	Number of images: 600
	           Slice: -80.0000 - 100.000
	     Image width: 0.3000
	        Exp time: 32.0000
	   Rotation axis: Phi
	           Omega: 0.0000
	             Chi: 0.0000
	             Phi: 0.0000
	             XTD: 54.7609
	          2theta: 25.2041
scan:
	Number of images: 200
	           Slice: -15.0000 - 45.0000
	     Image width: 0.3000
	        Exp time: 32.0000
	   Rotation axis: Omega
	           Omega: 0.0000
	             Chi: 90.0000
	             Phi: 0.0000
	             XTD: 54.7609
	          2theta: 25.2041
scan:
	Number of images: 200
	           Slice: -15.0000 - 45.0000
	     Image width: 0.3000
	        Exp time: 32.0000
	   Rotation axis: Omega
	           Omega: 0.0000
	             Chi: 90.0000
	             Phi: 90.0000
	             XTD: 54.7609
	          2theta: 25.2041
scan:
	Number of images: 200
	           Slice: -15.0000 - 45.0000
	     Image width: 0.3000
	        Exp time: 32.0000
	   Rotation axis: Omega
	           Omega: 0.0000
	             Chi: 90.0000
	             Phi: 180.0000
	             XTD: 54.7609
	          2theta: 25.2041
scan:
	Number of images: 200
	           Slice: -15.0000 - 45.0000
	     Image width: 0.3000
	        Exp time: 32.0000
	   Rotation axis: Omega
	           Omega: 0.0000
	             Chi: 90.0000
	             Phi: 270.0000
	             XTD: 54.7609
	          2theta: 25.2041
scan:
	Number of images: 190
	           Slice: -15.0000 - 42.0000
	     Image width: 0.3000
	        Exp time: 32.0000
	   Rotation axis: Omega
	           Omega: 0.0000
	             Chi: 45.0000
	             Phi: 0.0000
	             XTD: 54.7609
	          2theta: 25.2041
scan:
	Number of images: 190
	           Slice: -15.0000 - 42.0000
	     Image width: 0.3000
	        Exp time: 32.0000
	   Rotation axis: Omega
	           Omega: 0.0000
	             Chi: 45.0000
	             Phi: 90.0000
	             XTD: 54.7609
	          2theta: 25.2041
scan:
	Number of images: 190
	           Slice: -15.0000 - 42.0000
	     Image width: 0.3000
	        Exp time: 32.0000
	   Rotation axis: Omega
	           Omega: 0.0000
	             Chi: 45.0000
	             Phi: 180.0000
	             XTD: 54.7609
	          2theta: 25.2041
scan:
	Number of images: 190
	           Slice: -15.0000 - 42.0000
	     Image width: 0.3000
	        Exp time: 32.0000
	   Rotation axis: Omega
	           Omega: 0.0000
	             Chi: 45.0000
	             Phi: 270.0000
	             XTD: 54.7609
	          2theta: 25.2041

;
_diffrn_measurement_device 'Mercury CCD (2x2 bin mode)'
_diffrn_measurement_device_details 'AFC7: Eulerian 3-circle'
_diffrn_measurement_device_type 'Rigaku/MSC Mercury CCD'
_diffrn_measurement_method '\w and \f'
_diffrn_radiation_detector CCD
_diffrn_radiation_monochromator 'Graphite Monochromator'
_diffrn_radiation_source 'Rotating Anode'
_diffrn_radiation_type MoK\a
_diffrn_radiation_wavelength 0.71070
_diffrn_reflns_av_R_equivalents 0.0378
_diffrn_reflns_av_unetI/netI 0.0279
_diffrn_reflns_Laue_measured_fraction_full 0.999
_diffrn_reflns_Laue_measured_fraction_max 0.999
_diffrn_reflns_limit_h_max 14
_diffrn_reflns_limit_h_min -15
_diffrn_reflns_limit_k_max 7
_diffrn_reflns_limit_k_min -4
_diffrn_reflns_limit_l_max 37
_diffrn_reflns_limit_l_min -36
_diffrn_reflns_number 21898
_diffrn_reflns_point_group_measured_fraction_full 0.927
_diffrn_reflns_point_group_measured_fraction_max 0.929
_diffrn_reflns_reduction_process 'Lp corrections applied'
_diffrn_reflns_theta_full 25.242
_diffrn_reflns_theta_max 27.497
_diffrn_reflns_theta_min 2.859
_diffrn_source_current 250.0000
_diffrn_source_power 13.7500
_diffrn_source_voltage 55.0000
_exptl_absorpt_coefficient_mu 0.105
_exptl_absorpt_correction_T_max 1.00000
_exptl_absorpt_correction_T_min 0.77920
_exptl_absorpt_correction_type multi-scan
_exptl_absorpt_process_details
;
CrysAlisPro 1.171.39.46 (Rigaku Oxford Diffraction, 2018)
Empirical absorption correction using spherical harmonics,
 implemented in SCALE3 ABSPACK scaling algorithm.
;
_exptl_crystal_colour Colorless
_exptl_crystal_density_diffrn 1.330
_exptl_crystal_density_method 'not measured'
_exptl_crystal_description Platelet
_exptl_crystal_F_000 846
_exptl_crystal_preparation 'mounted on the CryoLoop with Palaton oil and placed in N2 stream at 200(2) K'
_exptl_crystal_size_max 0.2700
_exptl_crystal_size_mid 0.2100
_exptl_crystal_size_min 0.0300
_refine_diff_density_max 0.239
_refine_diff_density_min -0.157
_refine_diff_density_rms 0.035
_refine_ls_abs_structure_details
;
 Flack x determined using 1493 quotients [(I+)-(I-)]/[(I+)+(I-)]
 (Parsons, Flack and Wagner, Acta Cryst. B69 (2013) 249-259).
;
_refine_ls_abs_structure_Flack -0.2(5)
_refine_ls_extinction_method none
_refine_ls_goodness_of_fit_ref 1.052
_refine_ls_hydrogen_treatment mixed
_refine_ls_matrix_type full
_refine_ls_number_parameters 368
_refine_ls_number_reflns 4224
_refine_ls_number_restraints 4
_refine_ls_restrained_S_all 1.052
_refine_ls_R_factor_all 0.0446
_refine_ls_R_factor_gt 0.0364
_refine_ls_shift/su_max 0.001
_refine_ls_shift/su_mean 0.000
_refine_ls_structure_factor_coef Fsqd
_refine_ls_weighting_details 'w=1/[\s^2^(Fo^2^)+(0.0506P)^2^+0.1769P] where P=(Fo^2^+2Fc^2^)/3'
_refine_ls_weighting_scheme calc
_refine_ls_wR_factor_gt 0.0836
_refine_ls_wR_factor_ref 0.0879
_reflns_Friedel_coverage 0.821
_reflns_Friedel_fraction_full 0.852
_reflns_Friedel_fraction_max 0.855
_reflns_number_gt 3761
_reflns_number_total 4224
_reflns_threshold_expression 'I > 2\s(I)'
_cod_data_source_file d1ce00688f2.cif
_cod_data_source_block DL-PhenylAlanine_H2O2-H2O
_cod_depositor_comments 'Adding full bibliography for 7243257--7243260.cif.'
_cod_database_code 7243258
_shelx_shelxl_version_number 2018/3
_shelx_space_group_comment
;
The symmetry employed for this shelxl refinement is uniquely defined
by the following loop, which should always be used as a source of
symmetry information in preference to the above space-group names.
They are only intended as comments.
;

loop_
_space_group_symop_operation_xyz
'x, y, z'
'-x, -y, z+1/2'
'-x+1/2, y, z+1/2'
'x+1/2, -y, z'

loop_
_atom_site_label
_atom_site_type_symbol
_atom_site_fract_x
_atom_site_fract_y
_atom_site_fract_z
_atom_site_U_iso_or_equiv
_atom_site_adp_type
_atom_site_occupancy
_atom_site_site_symmetry_order
_atom_site_calc_flag
_atom_site_refinement_flags_posn
_atom_site_refinement_flags_adp
_atom_site_refinement_flags_occupancy
_atom_site_disorder_assembly
_atom_site_disorder_group
C1 C 0.4669(3) 0.8412(4) 0.16468(9) 0.0294(6) Uani 1 1 d . . . . .
C2 C 0.3990(3) 0.6487(4) 0.16506(11) 0.0375(7) Uani 1 1 d . . . . .
H2A H 0.422(3) 0.523(6) 0.1451(12) 0.047(9) Uiso 1 1 d . . . . .
C3 C 0.2997(3) 0.6363(5) 0.19212(12) 0.0435(7) Uani 1 1 d . . . . .
H3A H 0.252(3) 0.498(6) 0.1910(14) 0.053(10) Uiso 1 1 d . . . . .
C4 C 0.2677(3) 0.8158(5) 0.21993(11) 0.0422(7) Uani 1 1 d . . . . .
H4A H 0.198(4) 0.811(6) 0.2410(14) 0.060(11) Uiso 1 1 d . . . . .
C5 C 0.3345(3) 1.0063(5) 0.22010(11) 0.0429(7) Uani 1 1 d . . . . .
H5A H 0.311(3) 1.129(6) 0.2368(14) 0.052(10) Uiso 1 1 d . . . . .
C6 C 0.4330(3) 1.0191(4) 0.19257(11) 0.0368(7) Uani 1 1 d . . . . .
H6A H 0.480(3) 1.140(5) 0.1927(12) 0.036(8) Uiso 1 1 d . . . . .
C7 C 0.5741(2) 0.8568(4) 0.13505(11) 0.0297(6) Uani 1 1 d . . . . .
H7A H 0.610(3) 0.717(5) 0.1329(12) 0.039(8) Uiso 1 1 d . . . . .
H7B H 0.625(3) 0.971(6) 0.1492(12) 0.039(8) Uiso 1 1 d . . . . .
C8 C 0.5527(2) 0.9232(3) 0.08362(10) 0.0233(5) Uani 1 1 d . . . . .
H8A H 0.625(2) 0.938(4) 0.0683(10) 0.018(6) Uiso 1 1 d . . . . .
N1 N 0.48756(19) 0.7479(3) 0.05786(8) 0.0243(5) Uani 1 1 d . . . . .
H1NA H 0.415(3) 0.755(5) 0.0652(13) 0.035(8) Uiso 1 1 d . . . . .
H1NB H 0.496(2) 0.769(4) 0.0248(11) 0.022(7) Uiso 1 1 d . . . . .
H1NC H 0.511(4) 0.619(7) 0.0687(16) 0.060(11) Uiso 1 1 d . . . . .
C9 C 0.4852(2) 1.1439(3) 0.07969(10) 0.0242(5) Uani 1 1 d . . . . .
O1 O 0.38087(15) 1.1345(3) 0.07192(8) 0.0351(5) Uani 1 1 d . . . . .
O2 O 0.54412(15) 1.3194(2) 0.08642(7) 0.0320(4) Uani 1 1 d . . . . .
C10 C 0.2054(2) 0.6171(4) 0.34532(10) 0.0292(6) Uani 1 1 d . . . . .
C11 C 0.1262(3) 0.7921(4) 0.34193(10) 0.0337(6) Uani 1 1 d . . . . .
H11A H 0.145(3) 0.928(5) 0.3584(12) 0.040(8) Uiso 1 1 d . . . . .
C12 C 0.0301(3) 0.7731(5) 0.31350(11) 0.0416(7) Uani 1 1 d . . . . .
H12A H -0.023(3) 0.892(6) 0.3123(13) 0.049(9) Uiso 1 1 d . . . . .
C13 C 0.0103(3) 0.5794(5) 0.28796(12) 0.0434(7) Uani 1 1 d . . . . .
H13A H -0.054(3) 0.567(5) 0.2669(12) 0.045(9) Uiso 1 1 d . . . . .
C14 C 0.0884(3) 0.4042(5) 0.29078(12) 0.0440(7) Uani 1 1 d . . . . .
H14A H 0.068(3) 0.273(6) 0.2733(13) 0.049(10) Uiso 1 1 d . . . . .
C15 C 0.1845(3) 0.4227(4) 0.31920(11) 0.0366(6) Uani 1 1 d . . . . .
H15A H 0.232(3) 0.301(6) 0.3223(14) 0.051(10) Uiso 1 1 d . . . . .
C16 C 0.3085(2) 0.6296(4) 0.37747(10) 0.0287(6) Uani 1 1 d . . . . .
H16A H 0.347(3) 0.782(5) 0.3742(12) 0.042(9) Uiso 1 1 d . . . . .
H16B H 0.370(3) 0.522(6) 0.3673(12) 0.042(9) Uiso 1 1 d . . . . .
C17 C 0.2829(2) 0.5680(3) 0.42859(10) 0.0231(5) Uani 1 1 d . . . . .
H17A H 0.354(2) 0.546(4) 0.4468(9) 0.016(6) Uiso 1 1 d . . . . .
N2 N 0.21585(19) 0.7473(3) 0.45284(9) 0.0245(4) Uani 1 1 d . . . . .
H2NA H 0.141(3) 0.726(5) 0.4464(11) 0.031(8) Uiso 1 1 d . . . . .
H2NB H 0.228(3) 0.736(4) 0.4861(12) 0.029(7) Uiso 1 1 d . . . . .
H2NC H 0.240(3) 0.889(5) 0.4429(12) 0.031(8) Uiso 1 1 d . . . . .
C18 C 0.2135(2) 0.3486(3) 0.43193(10) 0.0260(5) Uani 1 1 d . . . . .
O3 O 0.10954(17) 0.3602(3) 0.44049(8) 0.0354(5) Uani 1 1 d . . . . .
O4 O 0.27126(16) 0.1730(2) 0.42377(7) 0.0324(5) Uani 1 1 d . . . . .
O5 O 0.23163(17) 0.4196(3) 0.03479(8) 0.0332(5) Uani 1 1 d . . . . .
H5O H 0.291(3) 0.356(5) 0.0511(12) 0.037(8) Uiso 1 1 d . . . . .
O6 O 0.24980(18) 0.6462(3) 0.05196(8) 0.0348(5) Uani 1 1 d . . . . .
H6O H 0.171(4) 0.670(7) 0.0665(18) 0.073(12) Uiso 1 1 d . . . . .
O7 O 0.46113(18) -0.0752(3) 0.47743(8) 0.0335(7) Uani 0.935(7) 1 d . . P A 1
H7O H 0.513(4) -0.147(7) 0.4638(16) 0.050 Uiso 0.935(7) 1 d . U P A 1
O8 O 0.4779(2) 0.1470(3) 0.45817(12) 0.0355(8) Uani 0.935(7) 1 d . . P A 1
H8O H 0.414(3) 0.155(6) 0.4433(16) 0.053 Uiso 0.935(7) 1 d . U P A 1
O9 O 0.484(2) 0.123(4) 0.4282(12) 0.018(7) Uani 0.065(7) 1 d D . P A 2
H9OA H 0.414(3) 0.155(6) 0.4433(16) 0.028 Uiso 0.065(7) 1 d D U P A 2
H9OB H 0.535(8) 0.19(7) 0.449(9) 0.028 Uiso 0.065(7) 1 d D U P A 2

loop_
_atom_site_aniso_label
_atom_site_aniso_U_11
_atom_site_aniso_U_22
_atom_site_aniso_U_33
_atom_site_aniso_U_23
_atom_site_aniso_U_13
_atom_site_aniso_U_12
C1 0.0346(14) 0.0260(10) 0.0275(13) 0.0014(9) -0.0058(12) 0.0057(10)
C2 0.0507(18) 0.0251(11) 0.0367(16) 0.0007(10) 0.0057(15) -0.0013(11)
C3 0.051(2) 0.0394(14) 0.0398(17) 0.0047(12) 0.0033(16) -0.0098(13)
C4 0.0406(17) 0.0542(16) 0.0317(15) 0.0067(13) 0.0045(15) 0.0024(13)
C5 0.0534(19) 0.0430(14) 0.0322(15) -0.0068(13) 0.0014(16) 0.0086(13)
C6 0.0483(18) 0.0279(11) 0.0344(16) -0.0046(11) -0.0033(14) -0.0020(12)
C7 0.0270(13) 0.0234(10) 0.0387(15) -0.0008(10) -0.0078(12) 0.0038(9)
C8 0.0170(11) 0.0158(8) 0.0372(14) -0.0007(9) 0.0016(11) 0.0012(8)
N1 0.0195(11) 0.0170(8) 0.0365(14) 0.0013(8) 0.0003(10) 0.0008(8)
C9 0.0230(13) 0.0171(9) 0.0326(14) 0.0031(9) 0.0078(11) 0.0034(8)
O1 0.0233(10) 0.0237(8) 0.0582(14) 0.0065(8) 0.0038(10) 0.0059(6)
O2 0.0306(10) 0.0141(6) 0.0513(12) 0.0011(7) 0.0109(9) 0.0003(6)
C10 0.0305(14) 0.0282(11) 0.0290(14) 0.0030(10) 0.0056(12) -0.0041(9)
C11 0.0422(17) 0.0270(11) 0.0318(14) 0.0036(10) 0.0015(13) -0.0003(10)
C12 0.0411(17) 0.0454(15) 0.0382(17) 0.0101(12) 0.0014(15) 0.0034(13)
C13 0.0415(17) 0.0541(16) 0.0347(16) 0.0072(14) -0.0037(15) -0.0126(13)
C14 0.057(2) 0.0400(14) 0.0353(16) -0.0016(13) -0.0021(16) -0.0167(13)
C15 0.0452(17) 0.0278(12) 0.0368(16) -0.0025(11) 0.0041(14) -0.0050(11)
C16 0.0239(13) 0.0236(10) 0.0385(15) -0.0009(9) 0.0043(12) -0.0020(10)
C17 0.0186(12) 0.0168(9) 0.0340(14) -0.0003(9) -0.0006(11) -0.0006(8)
N2 0.0207(11) 0.0187(8) 0.0341(13) -0.0001(8) 0.0017(10) -0.0003(8)
C18 0.0265(13) 0.0173(9) 0.0342(14) 0.0038(9) -0.0077(12) -0.0028(8)
O3 0.0246(10) 0.0249(7) 0.0566(14) 0.0065(8) -0.0018(9) -0.0073(7)
O4 0.0331(10) 0.0158(6) 0.0482(13) 0.0000(7) -0.0088(10) 0.0004(6)
O5 0.0306(11) 0.0250(8) 0.0441(12) -0.0021(8) -0.0047(9) 0.0051(7)
O6 0.0253(9) 0.0218(7) 0.0572(13) -0.0001(8) 0.0035(10) -0.0023(7)
O7 0.0307(12) 0.0272(10) 0.0424(14) -0.0010(8) 0.0033(10) 0.0086(7)
O8 0.0239(11) 0.0233(9) 0.059(2) -0.0023(10) -0.0039(12) -0.0021(8)
O9 0.024(14) 0.019(11) 0.012(16) -0.005(10) 0.001(11) -0.005(9)

loop_
_atom_type_symbol
_atom_type_description
_atom_type_scat_dispersion_real
_atom_type_scat_dispersion_imag
_atom_type_scat_source
C C 0.0033 0.0016 'International Tables Vol C Tables 4.2.6.8 and 6.1.1.4'
H H 0.0000 0.0000 'International Tables Vol C Tables 4.2.6.8 and 6.1.1.4'
N N 0.0061 0.0033 'International Tables Vol C Tables 4.2.6.8 and 6.1.1.4'
O O 0.0106 0.0060 'International Tables Vol C Tables 4.2.6.8 and 6.1.1.4'

loop_
_citation_id
_citation_doi
_citation_year
1 10.1039/D1CE00688F 2021

loop_
_geom_angle_atom_site_label_1
_geom_angle_atom_site_label_2
_geom_angle_atom_site_label_3
_geom_angle
_geom_angle_site_symmetry_1
_geom_angle_site_symmetry_3
_geom_angle_publ_flag
C6 C1 C2 117.9(3) . . ?
C6 C1 C7 120.6(2) . . ?
C2 C1 C7 121.5(2) . . ?
C3 C2 C1 121.2(3) . . ?
C3 C2 H2A 120(2) . . ?
C1 C2 H2A 118(2) . . ?
C4 C3 C2 119.9(3) . . ?
C4 C3 H3A 121(2) . . ?
C2 C3 H3A 119(2) . . ?
C5 C4 C3 119.5(3) . . ?
C5 C4 H4A 118(2) . . ?
C3 C4 H4A 122(2) . . ?
C4 C5 C6 120.5(3) . . ?
C4 C5 H5A 120(2) . . ?
C6 C5 H5A 119(2) . . ?
C1 C6 C5 121.1(3) . . ?
C1 C6 H6A 117(2) . . ?
C5 C6 H6A 122(2) . . ?
C1 C7 C8 114.5(2) . . ?
C1 C7 H7A 110.5(19) . . ?
C8 C7 H7A 104(2) . . ?
C1 C7 H7B 108.1(19) . . ?
C8 C7 H7B 108(2) . . ?
H7A C7 H7B 112(3) . . ?
N1 C8 C7 111.73(19) . . ?
N1 C8 C9 108.02(19) . . ?
C7 C8 C9 111.9(2) . . ?
N1 C8 H8A 106.9(16) . . ?
C7 C8 H8A 108.3(16) . . ?
C9 C8 H8A 109.8(14) . . ?
C8 N1 H1NA 110(2) . . ?
C8 N1 H1NB 110.0(16) . . ?
H1NA N1 H1NB 109(3) . . ?
C8 N1 H1NC 107(3) . . ?
H1NA N1 H1NC 105(3) . . ?
H1NB N1 H1NC 116(3) . . ?
O1 C9 O2 126.59(19) . . ?
O1 C9 C8 118.33(18) . . ?
O2 C9 C8 115.0(2) . . ?
C11 C10 C15 118.1(3) . . ?
C11 C10 C16 121.8(2) . . ?
C15 C10 C16 120.1(2) . . ?
C12 C11 C10 120.7(3) . . ?
C12 C11 H11A 123(2) . . ?
C10 C11 H11A 117(2) . . ?
C11 C12 C13 120.6(3) . . ?
C11 C12 H12A 119(2) . . ?
C13 C12 H12A 120(2) . . ?
C12 C13 C14 119.4(3) . . ?
C12 C13 H13A 121(2) . . ?
C14 C13 H13A 119(2) . . ?
C15 C14 C13 120.1(3) . . ?
C15 C14 H14A 124(2) . . ?
C13 C14 H14A 115(2) . . ?
C14 C15 C10 121.1(3) . . ?
C14 C15 H15A 119(2) . . ?
C10 C15 H15A 120(2) . . ?
C10 C16 C17 114.2(2) . . ?
C10 C16 H16A 109.7(19) . . ?
C17 C16 H16A 112.7(19) . . ?
C10 C16 H16B 111.1(19) . . ?
C17 C16 H16B 104.9(19) . . ?
H16A C16 H16B 104(3) . . ?
N2 C17 C16 111.59(19) . . ?
N2 C17 C18 108.0(2) . . ?
C16 C17 C18 111.4(2) . . ?
N2 C17 H17A 106.8(14) . . ?
C16 C17 H17A 111.5(15) . . ?
C18 C17 H17A 107.2(14) . . ?
C17 N2 H2NA 108.1(19) . . ?
C17 N2 H2NB 109.0(17) . . ?
H2NA N2 H2NB 110(3) . . ?
C17 N2 H2NC 110.8(19) . . ?
H2NA N2 H2NC 111(3) . . ?
H2NB N2 H2NC 108(3) . . ?
O3 C18 O4 126.9(2) . . ?
O3 C18 C17 118.36(19) . . ?
O4 C18 C17 114.6(2) . . ?
O6 O5 H5O 96(2) . . ?
O5 O6 H6O 98(2) . . ?
O8 O7 H7O 101(3) . . ?
O7 O8 H8O 97(2) . . ?
H9OA O9 H9OB 99(6) . . ?

loop_
_geom_bond_atom_site_label_1
_geom_bond_atom_site_label_2
_geom_bond_distance
_geom_bond_site_symmetry_2
_geom_bond_publ_flag
C1 C6 1.386(4) . ?
C1 C2 1.397(4) . ?
C1 C7 1.509(4) . ?
C2 C3 1.391(5) . ?
C2 H2A 0.98(4) . ?
C3 C4 1.386(5) . ?
C3 H3A 1.00(4) . ?
C4 C5 1.380(5) . ?
C4 H4A 1.01(4) . ?
C5 C6 1.391(5) . ?
C5 H5A 0.92(4) . ?
C6 H6A 0.91(3) . ?
C7 C8 1.539(4) . ?
C7 H7A 0.94(3) . ?
C7 H7B 0.99(3) . ?
C8 N1 1.488(3) . ?
C8 C9 1.542(3) . ?
C8 H8A 0.96(3) . ?
N1 H1NA 0.87(4) . ?
N1 H1NB 0.95(3) . ?
N1 H1NC 0.87(4) . ?
C9 O1 1.235(3) . ?
C9 O2 1.269(3) . ?
C10 C11 1.399(4) . ?
C10 C15 1.403(4) . ?
C10 C16 1.510(4) . ?
C11 C12 1.386(4) . ?
C11 H11A 0.97(3) . ?
C12 C13 1.389(5) . ?
C12 H12A 0.94(4) . ?
C13 C14 1.390(5) . ?
C13 H13A 0.96(4) . ?
C14 C15 1.386(5) . ?
C14 H14A 0.96(4) . ?
C15 H15A 0.92(4) . ?
C16 C17 1.532(4) . ?
C16 H16A 1.02(3) . ?
C16 H16B 1.01(3) . ?
C17 N2 1.496(3) . ?
C17 C18 1.544(3) . ?
C17 H17A 0.99(3) . ?
N2 H2NA 0.90(3) . ?
N2 H2NB 0.96(3) . ?
N2 H2NC 0.94(3) . ?
C18 O3 1.236(3) . ?
C18 O4 1.269(3) . ?
O5 O6 1.458(2) . ?
O5 H5O 0.92(4) . ?
O6 H6O 1.02(5) . ?
O7 O8 1.452(3) . ?
O7 H7O 0.84(5) . ?
O8 H8O 0.85(4) . ?
O9 H9OA 0.94(3) . ?
O9 H9OB 0.94(3) . ?

loop_
_geom_hbond_atom_site_label_D
_geom_hbond_atom_site_label_H
_geom_hbond_atom_site_label_A
_geom_hbond_distance_DH
_geom_hbond_distance_HA
_geom_hbond_distance_DA
_geom_hbond_angle_DHA
_geom_hbond_site_symmetry_A
_geom_hbond_publ_flag
C8 H8A O5 0.96(3) 2.65(3) 3.238(3) 120.2(17) 4_565 yes
N1 H1NA O6 0.87(4) 2.06(3) 2.837(3) 147(3) . yes
N1 H1NB O7^a 0.95(3) 2.33(3) 3.075(3) 134(2) 2_664 yes
N1 H1NB O8^a 0.95(3) 1.99(3) 2.938(4) 172(2) 2_664 yes
N1 H1NC O2 0.87(4) 1.90(4) 2.770(2) 171(4) 1_545 yes
N2 H2NA O8^a 0.90(3) 2.07(3) 2.843(3) 143(3) 4_465 yes
N2 H2NA O9^b 0.90(3) 2.10(4) 2.89(3) 146(3) 4_465 yes
N2 H2NB O5 0.96(3) 2.39(3) 3.111(3) 131(2) 3 yes
N2 H2NB O6 0.96(3) 1.97(4) 2.917(3) 168(2) 3 yes
N2 H2NC O4 0.94(3) 1.82(3) 2.757(3) 174(3) 1_565 yes
O5 H5O O1 0.92(4) 1.79(4) 2.655(3) 157(3) 1_545 yes
O6 H6O O2 1.02(5) 1.58(5) 2.595(3) 174(4) 4_475 yes
O7^a H7O^a O3 0.84(5) 1.83(5) 2.646(3) 166(4) 4 yes
O8^a H8O^a O4 0.85(4) 1.76(4) 2.601(3) 169(4) . yes
O9^b H9OA^b O4 0.94(3) 1.76(4) 2.50(3) 133(5) . yes
O9^b H9OB^b N2 0.94(3) 2.13(7) 2.89(3) 137(10) 4_565 yes

loop_
_geom_torsion_atom_site_label_1
_geom_torsion_atom_site_label_2
_geom_torsion_atom_site_label_3
_geom_torsion_atom_site_label_4
_geom_torsion
_geom_torsion_site_symmetry_1
_geom_torsion_site_symmetry_2
_geom_torsion_site_symmetry_3
_geom_torsion_site_symmetry_4
_geom_torsion_publ_flag
C6 C1 C2 C3 0.7(4) . . . . ?
C7 C1 C2 C3 -179.4(3) . . . . ?
C1 C2 C3 C4 -1.1(5) . . . . ?
C2 C3 C4 C5 0.6(5) . . . . ?
C3 C4 C5 C6 0.1(5) . . . . ?
C2 C1 C6 C5 0.0(4) . . . . ?
C7 C1 C6 C5 -179.9(3) . . . . ?
C4 C5 C6 C1 -0.5(5) . . . . ?
C6 C1 C7 C8 -96.6(3) . . . . ?
C2 C1 C7 C8 83.5(3) . . . . ?
C1 C7 C8 N1 -66.1(2) . . . . ?
C1 C7 C8 C9 55.2(3) . . . . ?
N1 C8 C9 O1 23.4(3) . . . . ?
C7 C8 C9 O1 -100.0(3) . . . . ?
N1 C8 C9 O2 -158.7(2) . . . . ?
C7 C8 C9 O2 77.9(3) . . . . ?
C15 C10 C11 C12 -0.1(4) . . . . ?
C16 C10 C11 C12 -177.6(3) . . . . ?
C10 C11 C12 C13 0.3(4) . . . . ?
C11 C12 C13 C14 -0.5(5) . . . . ?
C12 C13 C14 C15 0.6(5) . . . . ?
C13 C14 C15 C10 -0.3(5) . . . . ?
C11 C10 C15 C14 0.1(4) . . . . ?
C16 C10 C15 C14 177.6(3) . . . . ?
C11 C10 C16 C17 82.7(3) . . . . ?
C15 C10 C16 C17 -94.8(3) . . . . ?
C10 C16 C17 N2 -72.9(2) . . . . ?
C10 C16 C17 C18 47.9(3) . . . . ?
N2 C17 C18 O3 19.4(4) . . . . ?
C16 C17 C18 O3 -103.5(3) . . . . ?
N2 C17 C18 O4 -162.9(2) . . . . ?
C16 C17 C18 O4 74.2(3) . . . . ?
